data_4123657
loop_
_publ_author_name
'Tymonko, Steven A.'
'Smith, Russell C.'
'Ambrosi, Andrea'
'Ober, Michael H.'
'Wang, Hao'
'Denmark, Scott E.'

_publ_contact_author
; 
Scott R. Wilson 
University of Illinois 
School of Chemical Sciences, Box 59-1 
505 South Mathews Avenue 
Urbana, Illinois  61801 
USA 
;
_publ_section_title
;
 Mechanistic significance of the si-o-pd bond in the palladium-catalyzed
 cross-coupling reactions of arylsilanolates.
;
_journal_issue 19
_journal_name_full 'Journal of the American Chemical Society'
_journal_page_first 6200
_journal_page_last 6218
_journal_paper_doi 10.1021/jacs.5b02518
_journal_volume 137
_journal_year 2015
_chemical_formula_moiety 'C42 H44 O2 P2 Pd Si'
_chemical_formula_sum 'C42 H44 O2 P2 Pd Si'
_chemical_formula_weight 777.20
_chemical_name_systematic
; 
? 
;
_space_group_IT_number 15
_symmetry_cell_setting monoclinic
_symmetry_space_group_name_Hall '-C 2yc'
_symmetry_space_group_name_H-M 'C 1 2/c 1'
_atom_sites_solution_hydrogens geom
_atom_sites_solution_primary direct
_atom_sites_solution_secondary difmap
_audit_creation_method SHELXL-97
_audit_update_record
; 
2007-02-15   text and data added, srw 
;
_cell_angle_alpha 90.00
_cell_angle_beta 99.210(3)
_cell_angle_gamma 90.00
_cell_formula_units_Z 8
_cell_length_a 38.9379(14)
_cell_length_b 10.9293(5)
_cell_length_c 18.3057(8)
_cell_measurement_reflns_used 5262
_cell_measurement_temperature 193(2)
_cell_measurement_theta_max 28.22
_cell_measurement_theta_min 2.20
_cell_volume 7689.8(6)
_computing_cell_refinement 'SAINT V6.22 (Bruker, 2001)'
_computing_data_collection 'APEX2 V1.0-27 (Bruker, 2004)'
_computing_data_reduction 'SAINT V6.22 (Bruker, 2001)'
_computing_molecular_graphics 'SHELXTL V6.12 (Bruker, 2001)'
_computing_publication_material 'XCIF (Bruker, 2001)'
_computing_structure_refinement 'SHELXTL V6.12 (Bruker, 2001)'
_computing_structure_solution 'SHELXTL V6.12 (Bruker, 2001)'
_diffrn_ambient_temperature 193(2)
_diffrn_measured_fraction_theta_full 0.983
_diffrn_measured_fraction_theta_max 0.983
_diffrn_measurement_device 'Bruker Kappa/ApexII CCD'
_diffrn_measurement_method 'profile data from \f and \w scans'
_diffrn_radiation_monochromator graphite
_diffrn_radiation_source 'fine-focus sealed tube'
_diffrn_radiation_type MoK\a
_diffrn_radiation_wavelength 0.71073
_diffrn_radiation_wavelength_id ga96pas
_diffrn_reflns_av_R_equivalents 0.0446
_diffrn_reflns_av_sigmaI/netI 0.0509
_diffrn_reflns_limit_h_max 54
_diffrn_reflns_limit_h_min -54
_diffrn_reflns_limit_k_max 15
_diffrn_reflns_limit_k_min -14
_diffrn_reflns_limit_l_max 25
_diffrn_reflns_limit_l_min -25
_diffrn_reflns_number 46758
_diffrn_reflns_theta_full 30.05
_diffrn_reflns_theta_max 30.05
_diffrn_reflns_theta_min 1.94
_exptl_absorpt_coefficient_mu 0.631
_exptl_absorpt_correction_T_max 0.9668
_exptl_absorpt_correction_T_min 0.7818
_exptl_absorpt_correction_type integration
_exptl_absorpt_process_details 'SHELXTL/XPREP (Bruker, 2001)'
_exptl_crystal_colour colourless
_exptl_crystal_density_diffrn 1.343
_exptl_crystal_density_method 'not measured'
_exptl_crystal_description columnar
_exptl_crystal_F_000 3216
_exptl_crystal_id ga96pas
_exptl_crystal_preparation
; 
The data crystal was mounted using oil (Parantone-N, Exxon) to a 
0.3 mm cryo-loop (Hampton Research) with the (9 -1 3) scattering 
planes roughly normal to the spindle axis. 
;
_exptl_crystal_size_max 0.50
_exptl_crystal_size_mid 0.12
_exptl_crystal_size_min 0.08
_refine_diff_density_max 0.598
_refine_diff_density_min -0.385
_refine_diff_density_rms 0.075
_refine_ls_extinction_method none
_refine_ls_goodness_of_fit_ref 1.002
_refine_ls_matrix_type full
_refine_ls_number_parameters 437
_refine_ls_number_reflns 11081
_refine_ls_number_restraints 0
_refine_ls_restrained_S_all 1.002
_refine_ls_R_factor_all 0.0713
_refine_ls_R_factor_gt 0.0372
_refine_ls_shift/su_max 0.002
_refine_ls_shift/su_mean 0.000
_refine_ls_structure_factor_coef Fsqd
_refine_ls_weighting_details 'calc w=1/[\s^2^(Fo^2^)+(0.0343P)^2^+4.9898P] where P=(Fo^2^+2Fc^2^)/3'
_refine_ls_weighting_scheme calc
_refine_ls_wR_factor_gt 0.0746
_refine_ls_wR_factor_ref 0.0868
_reflns_number_gt 7630
_reflns_number_total 11081
_reflns_threshold_expression >2sigma(I)
_cod_data_source_file ja5b02518_si_009.cif
_cod_data_source_block ga96pas
_cod_depositor_comments
;
The following automatic conversions were performed:

'_symmetry_cell_setting' value 'Monoclinic' changed to 'monoclinic'
according to
/usr/data/users/saulius/crontab/automatic-downloads/rss-feeds/ACS/lib/dictionaries/cif_core.dic
dictionary named 'cif_core.dic' version 2.4.2 from 2011-04-26.

Automatic conversion script
Id: cif_fix_values 3271 2015-04-21 07:52:19Z andrius 

 Adding full bibliography for 4123655--4123660.cif.
;
_cod_original_sg_symbol_Hall '-C 2yc '
_cod_original_sg_symbol_H-M 'C 2/c  '
_cod_database_code 4123657

loop_
_symmetry_equiv_pos_as_xyz
'x, y, z'
'-x, y, -z+1/2'
'x+1/2, y+1/2, z'
'-x+1/2, y+1/2, -z+1/2'
'-x, -y, -z'
'x, -y, z-1/2'
'-x+1/2, -y+1/2, -z'
'x+1/2, -y+1/2, z-1/2'

loop_
_atom_site_label
_atom_site_type_symbol
_atom_site_fract_x
_atom_site_fract_y
_atom_site_fract_z
_atom_site_U_iso_or_equiv
_atom_site_adp_type
_atom_site_occupancy
_atom_site_symmetry_multiplicity
_atom_site_calc_flag
_atom_site_refinement_flags
C1 C 0.13763(6) 0.3431(2) 0.08924(14) 0.0378(6) Uani 1 1 d .
H1A H 0.1304 0.2680 0.0607 0.045 Uiso 1 1 calc R
H1B H 0.1537 0.3895 0.0627 0.045 Uiso 1 1 calc R
C2 C 0.15605(6) 0.3092(2) 0.16705(14) 0.0385(6) Uani 1 1 d .
H2A H 0.1783 0.2675 0.1640 0.046 Uiso 1 1 calc R
H2B H 0.1413 0.2532 0.1911 0.046 Uiso 1 1 calc R
C3 C 0.08029(6) 0.4775(2) 0.00367(13) 0.0323(5) Uani 1 1 d .
C4 C 0.09709(7) 0.4542(2) -0.05652(14) 0.0408(6) Uani 1 1 d .
H4 H 0.1196 0.4180 -0.0489 0.049 Uiso 1 1 calc R
C5 C 0.08115(7) 0.4835(3) -0.12716(15) 0.0476(7) Uani 1 1 d .
H5 H 0.0926 0.4666 -0.1681 0.057 Uiso 1 1 calc R
C6 C 0.04887(7) 0.5370(2) -0.13871(15) 0.0447(6) Uani 1 1 d .
H6 H 0.0382 0.5571 -0.1875 0.054 Uiso 1 1 calc R
C7 C 0.03186(7) 0.5616(2) -0.07962(14) 0.0393(6) Uani 1 1 d .
H7 H 0.0095 0.5989 -0.0877 0.047 Uiso 1 1 calc R
C8 C 0.04753(6) 0.5317(2) -0.00869(13) 0.0361(5) Uani 1 1 d .
H8 H 0.0358 0.5484 0.0320 0.043 Uiso 1 1 calc R
C9 C 0.06932(6) 0.3243(2) 0.12476(13) 0.0320(5) Uani 1 1 d .
C10 C 0.06668(6) 0.3097(2) 0.19862(14) 0.0409(6) Uani 1 1 d .
H10 H 0.0790 0.3637 0.2342 0.049 Uiso 1 1 calc R
C11 C 0.04641(8) 0.2180(3) 0.22168(16) 0.0520(7) Uani 1 1 d .
H11 H 0.0451 0.2088 0.2728 0.062 Uiso 1 1 calc R
C12 C 0.02831(8) 0.1403(3) 0.17087(18) 0.0552(8) Uani 1 1 d .
H12 H 0.0147 0.0764 0.1866 0.066 Uiso 1 1 calc R
C13 C 0.02990(8) 0.1553(3) 0.09686(17) 0.0542(7) Uani 1 1 d .
H13 H 0.0168 0.1030 0.0615 0.065 Uiso 1 1 calc R
C14 C 0.05037(7) 0.2455(2) 0.07371(15) 0.0440(6) Uani 1 1 d .
H14 H 0.0516 0.2540 0.0225 0.053 Uiso 1 1 calc R
C15 C 0.20349(6) 0.5147(2) 0.19500(12) 0.0303(5) Uani 1 1 d .
C16 C 0.22794(6) 0.4461(2) 0.16490(14) 0.0377(6) Uani 1 1 d .
H16 H 0.2247 0.3606 0.1577 0.045 Uiso 1 1 calc R
C17 C 0.25710(6) 0.5026(3) 0.14533(15) 0.0456(7) Uani 1 1 d .
H17 H 0.2736 0.4557 0.1242 0.055 Uiso 1 1 calc R
C18 C 0.26226(7) 0.6261(3) 0.15631(15) 0.0501(7) Uani 1 1 d .
H18 H 0.2822 0.6644 0.1426 0.060 Uiso 1 1 calc R
C19 C 0.23846(7) 0.6941(3) 0.18724(16) 0.0493(7) Uani 1 1 d .
H19 H 0.2424 0.7790 0.1960 0.059 Uiso 1 1 calc R
C20 C 0.20897(6) 0.6401(2) 0.20553(14) 0.0394(6) Uani 1 1 d .
H20 H 0.1924 0.6883 0.2253 0.047 Uiso 1 1 calc R
C21 C 0.17583(6) 0.4038(2) 0.31747(14) 0.0354(5) Uani 1 1 d .
C22 C 0.20333(7) 0.4572(2) 0.36371(15) 0.0445(6) Uani 1 1 d .
H22 H 0.2177 0.5147 0.3439 0.053 Uiso 1 1 calc R
C23 C 0.21043(9) 0.4283(3) 0.43862(17) 0.0590(8) Uani 1 1 d .
H23 H 0.2295 0.4656 0.4695 0.071 Uiso 1 1 calc R
C24 C 0.18981(10) 0.3458(3) 0.46750(17) 0.0644(9) Uani 1 1 d .
H24 H 0.1945 0.3257 0.5186 0.077 Uiso 1 1 calc R
C25 C 0.16238(9) 0.2924(3) 0.42281(18) 0.0621(9) Uani 1 1 d .
H25 H 0.1482 0.2349 0.4431 0.075 Uiso 1 1 calc R
C26 C 0.15502(7) 0.3212(3) 0.34810(16) 0.0491(7) Uani 1 1 d .
H26 H 0.1357 0.2844 0.3178 0.059 Uiso 1 1 calc R
C27 C 0.15173(6) 0.8467(2) 0.39090(14) 0.0365(5) Uani 1 1 d .
C28 C 0.17759(6) 0.7627(2) 0.41611(14) 0.0377(6) Uani 1 1 d .
H28 H 0.1805 0.6938 0.3861 0.045 Uiso 1 1 calc R
C29 C 0.19931(6) 0.7752(2) 0.48324(14) 0.0398(6) Uani 1 1 d .
H29 H 0.2169 0.7161 0.4984 0.048 Uiso 1 1 calc R
C30 C 0.19540(6) 0.8738(2) 0.52819(14) 0.0387(6) Uani 1 1 d .
C31 C 0.17017(7) 0.9586(3) 0.50556(17) 0.0554(8) Uani 1 1 d .
H31 H 0.1673 1.0269 0.5361 0.066 Uiso 1 1 calc R
C32 C 0.14878(8) 0.9444(3) 0.43766(17) 0.0567(8) Uani 1 1 d .
H32 H 0.1314 1.0043 0.4227 0.068 Uiso 1 1 calc R
C33 C 0.21061(8) 0.9713(3) 0.64468(17) 0.0614(8) Uani 1 1 d .
H33A H 0.2264 0.9626 0.6918 0.092 Uiso 1 1 calc R
H33B H 0.1865 0.9650 0.6534 0.092 Uiso 1 1 calc R
H33C H 0.2142 1.0513 0.6229 0.092 Uiso 1 1 calc R
C34 C 0.13151(10) 0.9625(3) 0.2417(2) 0.0740(10) Uani 1 1 d .
H34A H 0.1147 0.9640 0.1956 0.111 Uiso 1 1 calc R
H34B H 0.1551 0.9558 0.2300 0.111 Uiso 1 1 calc R
H34C H 0.1295 1.0382 0.2694 0.111 Uiso 1 1 calc R
C35 C 0.07687(6) 0.8503(3) 0.31706(17) 0.0532(7) Uani 1 1 d .
H35A H 0.0609 0.8528 0.2700 0.080 Uiso 1 1 calc R
H35B H 0.0754 0.9274 0.3437 0.080 Uiso 1 1 calc R
H35C H 0.0706 0.7822 0.3471 0.080 Uiso 1 1 calc R
C36 C 0.07204(6) 0.6743(2) 0.14640(13) 0.0329(5) Uani 1 1 d .
C37 C 0.07301(6) 0.7678(2) 0.09589(14) 0.0402(6) Uani 1 1 d .
C38 C 0.04302(7) 0.8385(3) 0.07421(16) 0.0493(7) Uani 1 1 d .
H38 H 0.0436 0.9026 0.0394 0.059 Uiso 1 1 calc R
C39 C 0.01307(7) 0.8170(3) 0.10205(16) 0.0496(7) Uani 1 1 d .
H39 H -0.0068 0.8669 0.0873 0.059 Uiso 1 1 calc R
C40 C 0.01176(6) 0.7227(3) 0.15156(15) 0.0431(6) Uani 1 1 d .
H40 H -0.0091 0.7066 0.1705 0.052 Uiso 1 1 calc R
C41 C 0.04079(6) 0.6521(2) 0.17334(13) 0.0348(5) Uani 1 1 d .
H41 H 0.0397 0.5870 0.2073 0.042 Uiso 1 1 calc R
C42 C 0.10485(7) 0.7931(3) 0.06234(17) 0.0549(8) Uani 1 1 d .
H42A H 0.1252 0.7966 0.1015 0.082 Uiso 1 1 calc R
H42B H 0.1022 0.8716 0.0362 0.082 Uiso 1 1 calc R
H42C H 0.1080 0.7278 0.0274 0.082 Uiso 1 1 calc R
O1 O 0.13148(4) 0.70015(16) 0.26637(9) 0.0431(4) Uani 1 1 d .
O2 O 0.21743(4) 0.87749(17) 0.59544(10) 0.0460(4) Uani 1 1 d .
P1 P 0.099244(15) 0.43688(6) 0.09774(3) 0.03082(13) Uani 1 1 d .
P2 P 0.164095(15) 0.45038(5) 0.22107(3) 0.03053(14) Uani 1 1 d .
Pd1 Pd 0.115572(4) 0.575758(16) 0.184549(10) 0.02786(5) Uani 1 1 d .
Si1 Si 0.122356(17) 0.82841(6) 0.29874(4) 0.03560(16) Uani 1 1 d .

loop_
_atom_site_aniso_label
_atom_site_aniso_U_11
_atom_site_aniso_U_22
_atom_site_aniso_U_33
_atom_site_aniso_U_23
_atom_site_aniso_U_13
_atom_site_aniso_U_12
C1 0.0326(12) 0.0403(14) 0.0424(15) -0.0130(11) 0.0114(11) 0.0041(10)
C2 0.0316(12) 0.0318(13) 0.0538(17) -0.0072(11) 0.0123(11) 0.0027(10)
C3 0.0368(12) 0.0310(12) 0.0301(13) -0.0076(10) 0.0082(10) -0.0045(10)
C4 0.0452(14) 0.0449(15) 0.0358(15) -0.0073(11) 0.0171(12) -0.0016(11)
C5 0.0607(18) 0.0524(17) 0.0348(16) -0.0053(12) 0.0228(13) -0.0048(14)
C6 0.0569(17) 0.0450(15) 0.0328(15) -0.0010(12) 0.0089(12) -0.0072(13)
C7 0.0430(14) 0.0380(14) 0.0369(14) -0.0025(11) 0.0061(11) -0.0022(11)
C8 0.0381(13) 0.0393(13) 0.0327(14) -0.0081(11) 0.0108(11) -0.0016(11)
C9 0.0317(11) 0.0318(12) 0.0333(13) -0.0058(10) 0.0077(10) 0.0008(9)
C10 0.0413(14) 0.0426(15) 0.0406(15) -0.0108(12) 0.0120(11) -0.0061(11)
C11 0.0650(18) 0.0527(17) 0.0426(17) -0.0033(14) 0.0216(14) -0.0093(15)
C12 0.0642(19) 0.0387(16) 0.067(2) -0.0018(14) 0.0222(16) -0.0120(14)
C13 0.0685(19) 0.0365(15) 0.0555(19) -0.0087(13) 0.0041(15) -0.0134(14)
C14 0.0546(16) 0.0374(14) 0.0400(15) -0.0053(12) 0.0070(12) -0.0067(12)
C15 0.0282(11) 0.0358(13) 0.0263(12) 0.0010(10) 0.0024(9) 0.0012(9)
C16 0.0354(12) 0.0414(15) 0.0373(14) -0.0045(11) 0.0085(11) 0.0008(10)
C17 0.0352(13) 0.0622(19) 0.0420(16) -0.0046(13) 0.0145(12) -0.0002(13)
C18 0.0399(14) 0.0650(19) 0.0471(17) 0.0118(14) 0.0120(13) -0.0095(14)
C19 0.0481(15) 0.0402(15) 0.0583(19) 0.0100(13) 0.0052(14) -0.0051(12)
C20 0.0392(13) 0.0352(14) 0.0441(15) 0.0022(11) 0.0072(11) 0.0021(11)
C21 0.0374(12) 0.0326(13) 0.0383(14) 0.0035(10) 0.0122(11) 0.0090(10)
C22 0.0544(16) 0.0405(15) 0.0392(16) 0.0020(12) 0.0100(13) 0.0014(12)
C23 0.079(2) 0.0561(19) 0.0395(17) 0.0029(14) 0.0032(15) 0.0049(17)
C24 0.094(3) 0.068(2) 0.0345(17) 0.0105(16) 0.0197(17) 0.022(2)
C25 0.070(2) 0.061(2) 0.063(2) 0.0211(17) 0.0379(18) 0.0094(17)
C26 0.0436(15) 0.0542(17) 0.0536(18) 0.0082(14) 0.0199(13) 0.0022(13)
C27 0.0325(12) 0.0335(13) 0.0443(15) -0.0103(11) 0.0084(11) -0.0045(10)
C28 0.0396(13) 0.0328(13) 0.0440(15) -0.0083(11) 0.0162(11) -0.0019(11)
C29 0.0358(13) 0.0407(14) 0.0448(16) -0.0010(12) 0.0119(11) 0.0022(11)
C30 0.0340(12) 0.0411(14) 0.0414(15) -0.0024(12) 0.0077(11) -0.0115(11)
C31 0.0544(17) 0.0479(17) 0.059(2) -0.0266(14) -0.0067(15) 0.0090(13)
C32 0.0532(17) 0.0478(17) 0.062(2) -0.0248(14) -0.0108(15) 0.0173(13)
C33 0.063(2) 0.072(2) 0.0465(19) -0.0163(16) -0.0006(15) -0.0091(17)
C34 0.097(3) 0.063(2) 0.062(2) 0.0065(17) 0.0115(19) -0.0207(19)
C35 0.0379(14) 0.0599(19) 0.0607(19) -0.0214(15) 0.0048(13) 0.0044(13)
C36 0.0334(12) 0.0339(13) 0.0316(13) -0.0074(10) 0.0060(10) 0.0014(10)
C37 0.0418(14) 0.0379(14) 0.0430(15) -0.0048(12) 0.0127(11) -0.0001(11)
C38 0.0553(17) 0.0400(15) 0.0526(18) 0.0038(13) 0.0088(14) 0.0110(13)
C39 0.0456(15) 0.0478(17) 0.0533(18) -0.0024(14) 0.0020(13) 0.0125(13)
C40 0.0333(13) 0.0497(16) 0.0476(16) -0.0119(13) 0.0104(11) 0.0002(12)
C41 0.0328(12) 0.0380(14) 0.0339(13) -0.0038(10) 0.0063(10) 0.0009(10)
C42 0.0553(17) 0.0563(18) 0.0584(19) 0.0113(15) 0.0253(14) 0.0003(14)
O1 0.0380(9) 0.0460(11) 0.0434(11) -0.0185(8) 0.0005(8) 0.0047(8)
O2 0.0437(10) 0.0525(11) 0.0401(11) -0.0042(9) 0.0014(8) -0.0091(9)
P1 0.0284(3) 0.0336(3) 0.0318(3) -0.0083(3) 0.0087(2) 0.0005(2)
P2 0.0276(3) 0.0307(3) 0.0343(3) -0.0013(2) 0.0078(2) 0.0023(2)
Pd1 0.02505(8) 0.02997(9) 0.02949(10) -0.00605(7) 0.00721(6) 0.00140(7)
Si1 0.0332(3) 0.0346(4) 0.0395(4) -0.0096(3) 0.0072(3) -0.0032(3)

loop_
_atom_type_symbol
_atom_type_description
_atom_type_scat_dispersion_real
_atom_type_scat_dispersion_imag
_atom_type_scat_source
C C 0.0033 0.0016 'International Tables Vol C Tables 4.2.6.8 and 6.1.1.4'
H H 0.0000 0.0000 'International Tables Vol C Tables 4.2.6.8 and 6.1.1.4'
O O 0.0106 0.0060 'International Tables Vol C Tables 4.2.6.8 and 6.1.1.4'
Si Si 0.0817 0.0704 'International Tables Vol C Tables 4.2.6.8 and 6.1.1.4'
P P 0.1023 0.0942 'International Tables Vol C Tables 4.2.6.8 and 6.1.1.4'
Pd Pd -0.9988 1.0072 'International Tables Vol C Tables 4.2.6.8 and 6.1.1.4'

loop_
_exptl_crystal_face_index_h
_exptl_crystal_face_index_k
_exptl_crystal_face_index_l
_exptl_crystal_face_perp_dist
1.00 1.00 0.00 0.0400
-1.00 -1.00 0.00 0.0200
0.00 0.00 1.00 0.2400
0.00 0.00 -1.00 0.1800
1.00 0.00 0.00 0.0500
-1.00 0.00 0.00 0.0500
2.00 -1.00 -2.00 0.1400
-2.00 1.00 2.00 0.2000
0.00 1.00 0.00 0.0400
0.00 -1.00 0.00 0.0300

loop_
_geom_angle_atom_site_label_1
_geom_angle_atom_site_label_2
_geom_angle_atom_site_label_3
_geom_angle
C2 C1 P1 108.76(15)
C2 C1 H1A 109.9
P1 C1 H1A 109.9
C2 C1 H1B 109.9
P1 C1 H1B 109.9
H1A C1 H1B 108.3
C1 C2 P2 108.18(16)
C1 C2 H2A 110.1
P2 C2 H2A 110.1
C1 C2 H2B 110.1
P2 C2 H2B 110.1
H2A C2 H2B 108.4
C4 C3 C8 119.0(2)
C4 C3 P1 122.30(19)
C8 C3 P1 118.73(17)
C5 C4 C3 120.1(2)
C5 C4 H4 120.0
C3 C4 H4 120.0
C6 C5 C4 120.5(2)
C6 C5 H5 119.8
C4 C5 H5 119.8
C5 C6 C7 120.3(3)
C5 C6 H6 119.9
C7 C6 H6 119.9
C6 C7 C8 119.6(2)
C6 C7 H7 120.2
C8 C7 H7 120.2
C7 C8 C3 120.5(2)
C7 C8 H8 119.7
C3 C8 H8 119.7
C10 C9 C14 118.1(2)
C10 C9 P1 119.74(18)
C14 C9 P1 122.03(19)
C9 C10 C11 121.2(2)
C9 C10 H10 119.4
C11 C10 H10 119.4
C12 C11 C10 119.9(3)
C12 C11 H11 120.0
C10 C11 H11 120.0
C11 C12 C13 119.8(3)
C11 C12 H12 120.1
C13 C12 H12 120.1
C12 C13 C14 120.5(3)
C12 C13 H13 119.7
C14 C13 H13 119.7
C13 C14 C9 120.5(3)
C13 C14 H14 119.8
C9 C14 H14 119.8
C16 C15 C20 118.9(2)
C16 C15 P2 123.67(18)
C20 C15 P2 117.38(18)
C17 C16 C15 120.1(2)
C17 C16 H16 119.9
C15 C16 H16 119.9
C18 C17 C16 120.3(2)
C18 C17 H17 119.8
C16 C17 H17 119.8
C17 C18 C19 119.8(2)
C17 C18 H18 120.1
C19 C18 H18 120.1
C18 C19 C20 120.6(3)
C18 C19 H19 119.7
C20 C19 H19 119.7
C19 C20 C15 120.1(2)
C19 C20 H20 119.9
C15 C20 H20 119.9
C22 C21 C26 118.1(2)
C22 C21 P2 121.62(19)
C26 C21 P2 120.0(2)
C21 C22 C23 121.3(3)
C21 C22 H22 119.3
C23 C22 H22 119.3
C24 C23 C22 119.6(3)
C24 C23 H23 120.2
C22 C23 H23 120.2
C25 C24 C23 120.0(3)
C25 C24 H24 120.0
C23 C24 H24 120.0
C24 C25 C26 120.7(3)
C24 C25 H25 119.7
C26 C25 H25 119.7
C25 C26 C21 120.2(3)
C25 C26 H26 119.9
C21 C26 H26 119.9
C32 C27 C28 115.7(2)
C32 C27 Si1 122.3(2)
C28 C27 Si1 122.02(18)
C29 C28 C27 122.6(2)
C29 C28 H28 118.7
C27 C28 H28 118.7
C30 C29 C28 119.8(2)
C30 C29 H29 120.1
C28 C29 H29 120.1
C31 C30 C29 119.5(2)
C31 C30 O2 124.3(2)
C29 C30 O2 116.2(2)
C30 C31 C32 119.7(2)
C30 C31 H31 120.2
C32 C31 H31 120.2
C27 C32 C31 122.8(3)
C27 C32 H32 118.6
C31 C32 H32 118.6
O2 C33 H33A 109.5
O2 C33 H33B 109.5
H33A C33 H33B 109.5
O2 C33 H33C 109.5
H33A C33 H33C 109.5
H33B C33 H33C 109.5
Si1 C34 H34A 109.5
Si1 C34 H34B 109.5
H34A C34 H34B 109.5
Si1 C34 H34C 109.5
H34A C34 H34C 109.5
H34B C34 H34C 109.5
Si1 C35 H35A 109.5
Si1 C35 H35B 109.5
H35A C35 H35B 109.5
Si1 C35 H35C 109.5
H35A C35 H35C 109.5
H35B C35 H35C 109.5
C37 C36 C41 118.7(2)
C37 C36 Pd1 120.67(17)
C41 C36 Pd1 120.59(18)
C36 C37 C38 119.0(2)
C36 C37 C42 121.6(2)
C38 C37 C42 119.3(2)
C39 C38 C37 121.4(3)
C39 C38 H38 119.3
C37 C38 H38 119.3
C38 C39 C40 119.8(2)
C38 C39 H39 120.1
C40 C39 H39 120.1
C41 C40 C39 119.7(2)
C41 C40 H40 120.1
C39 C40 H40 120.1
C40 C41 C36 121.3(2)
C40 C41 H41 119.3
C36 C41 H41 119.3
C37 C42 H42A 109.5
C37 C42 H42B 109.5
H42A C42 H42B 109.5
C37 C42 H42C 109.5
H42A C42 H42C 109.5
H42B C42 H42C 109.5
Si1 O1 Pd1 143.39(10)
C30 O2 C33 115.7(2)
C9 P1 C3 104.05(11)
C9 P1 C1 102.18(11)
C3 P1 C1 105.57(11)
C9 P1 Pd1 113.05(8)
C3 P1 Pd1 122.59(8)
C1 P1 Pd1 107.37(8)
C15 P2 C21 105.70(11)
C15 P2 C2 105.20(11)
C21 P2 C2 106.39(11)
C15 P2 Pd1 111.99(8)
C21 P2 Pd1 120.34(7)
C2 P2 Pd1 106.14(8)
C36 Pd1 O1 92.17(8)
C36 Pd1 P1 89.35(7)
O1 Pd1 P1 178.36(5)
C36 Pd1 P2 175.32(7)
O1 Pd1 P2 92.51(5)
P1 Pd1 P2 85.97(2)
O1 Si1 C34 114.26(14)
O1 Si1 C35 117.13(11)
C34 Si1 C35 105.72(16)
O1 Si1 C27 106.71(10)
C34 Si1 C27 105.88(14)
C35 Si1 C27 106.35(12)

loop_
_geom_bond_atom_site_label_1
_geom_bond_atom_site_label_2
_geom_bond_distance
C1 C2 1.534(3)
C1 P1 1.839(2)
C1 H1A 0.9900
C1 H1B 0.9900
C2 P2 1.832(2)
C2 H2A 0.9900
C2 H2B 0.9900
C3 C4 1.392(3)
C3 C8 1.392(3)
C3 P1 1.817(2)
C4 C5 1.380(4)
C4 H4 0.9500
C5 C6 1.371(4)
C5 H5 0.9500
C6 C7 1.382(4)
C6 H6 0.9500
C7 C8 1.383(3)
C7 H7 0.9500
C8 H8 0.9500
C9 C10 1.382(3)
C9 C14 1.393(3)
C9 P1 1.817(2)
C10 C11 1.383(4)
C10 H10 0.9500
C11 C12 1.368(4)
C11 H11 0.9500
C12 C13 1.376(4)
C12 H12 0.9500
C13 C14 1.376(4)
C13 H13 0.9500
C14 H14 0.9500
C15 C16 1.393(3)
C15 C20 1.395(3)
C15 P2 1.819(2)
C16 C17 1.389(3)
C16 H16 0.9500
C17 C18 1.374(4)
C17 H17 0.9500
C18 C19 1.379(4)
C18 H18 0.9500
C19 C20 1.379(3)
C19 H19 0.9500
C20 H20 0.9500
C21 C22 1.383(4)
C21 C26 1.389(3)
C21 P2 1.823(3)
C22 C23 1.391(4)
C22 H22 0.9500
C23 C24 1.368(4)
C23 H23 0.9500
C24 C25 1.368(4)
C24 H24 0.9500
C25 C26 1.388(4)
C25 H25 0.9500
C26 H26 0.9500
C27 C32 1.385(3)
C27 C28 1.386(3)
C27 Si1 1.891(3)
C28 C29 1.383(3)
C28 H28 0.9500
C29 C30 1.379(3)
C29 H29 0.9500
C30 C31 1.365(4)
C30 O2 1.384(3)
C31 C32 1.390(4)
C31 H31 0.9500
C32 H32 0.9500
C33 O2 1.418(3)
C33 H33A 0.9800
C33 H33B 0.9800
C33 H33C 0.9800
C34 Si1 1.867(3)
C34 H34A 0.9800
C34 H34B 0.9800
C34 H34C 0.9800
C35 Si1 1.870(3)
C35 H35A 0.9800
C35 H35B 0.9800
C35 H35C 0.9800
C36 C37 1.383(3)
C36 C41 1.405(3)
C36 Pd1 2.035(2)
C37 C38 1.403(3)
C37 C42 1.495(3)
C38 C39 1.366(4)
C38 H38 0.9500
C39 C40 1.378(4)
C39 H39 0.9500
C40 C41 1.374(3)
C40 H40 0.9500
C41 H41 0.9500
C42 H42A 0.9800
C42 H42B 0.9800
C42 H42C 0.9800
O1 Si1 1.5844(17)
O1 Pd1 2.0441(16)
P1 Pd1 2.2159(6)
P2 Pd1 2.3431(6)
